data_7023400
loop_
_publ_author_name
'Varnado, Jr, C Daniel'
'Rosen, Evelyn L.'
'Collins, Mary S.'
'Lynch, Vincent M.'
'Bielawski, Christopher W.'

_publ_section_title
;
 Synthesis and study of olefin metathesis catalysts supported by
 redox-switchable diaminocarbene[3]ferrocenophanes.
;
_journal_issue 36
_journal_name_full 'Dalton transactions (Cambridge, England : 2003)'
_journal_page_first 13251
_journal_page_last 13264
_journal_paper_doi 10.1039/c3dt51278a
_journal_volume 42
_journal_year 2013
_chemical_formula_moiety 'C21 H26 N2, C7 H6, C13 H14 N2, Fe, Ru, 2 Cl'
_chemical_formula_sum 'C41 H46 Cl2 Fe N4 Ru'
_chemical_formula_weight 822.64
_chemical_name_systematic
;
 ?
;
_space_group_IT_number 14
_symmetry_cell_setting monoclinic
_symmetry_space_group_name_Hall '-P 2ybc'
_symmetry_space_group_name_H-M 'P 1 21/c 1'
_atom_sites_solution_hydrogens geom
_atom_sites_solution_primary direct
_atom_sites_solution_secondary difmap
_audit_creation_method SHELXL-97
_cell_angle_alpha 90.00
_cell_angle_beta 112.9070(10)
_cell_angle_gamma 90.00
_cell_formula_units_Z 4
_cell_length_a 14.5623(9)
_cell_length_b 19.3183(12)
_cell_length_c 13.9662(8)
_cell_measurement_reflns_used 59127
_cell_measurement_temperature 100(2)
_cell_measurement_theta_max 27.5
_cell_measurement_theta_min 2.0
_cell_volume 3619.1(4)
_computing_cell_refinement 'CrystalClear (Rigaku Inc., 2008)'
_computing_data_collection 'CrystalClear (Rigaku Inc., 2008)'
_computing_data_reduction 'CrystalClear (Rigaku Inc., 2008)'
_computing_molecular_graphics 'XP SHELXTL/PC, Siemens Analytical'
_computing_publication_material 'XL SHELXTL/PC, Siemens Analytical'
_computing_structure_refinement 'XL SHELXTL/PC, Siemens Analytical'
_computing_structure_solution
;

SIR97 - Altomare A., Burla M.C., Camalli M., Cascarano G.L., Giacovazzo C., 
Guagliardi A., Moliterni A.G.G., Polidori G.,Spagna R.
;
_diffrn_ambient_temperature 100(2)
_diffrn_measured_fraction_theta_full 0.988
_diffrn_measured_fraction_theta_max 0.988
_diffrn_measurement_device_type 'Rigaku AFC12 with Saturn 724+ CCD'
_diffrn_measurement_method \w-scans
_diffrn_radiation_monochromator graphite
_diffrn_radiation_source 'fine-focus sealed tube'
_diffrn_radiation_type MoK\a
_diffrn_radiation_wavelength 0.71075
_diffrn_reflns_av_R_equivalents 0.0573
_diffrn_reflns_av_sigmaI/netI 0.0393
_diffrn_reflns_limit_h_max 18
_diffrn_reflns_limit_h_min -18
_diffrn_reflns_limit_k_max 25
_diffrn_reflns_limit_k_min -25
_diffrn_reflns_limit_l_max 18
_diffrn_reflns_limit_l_min -18
_diffrn_reflns_number 58124
_diffrn_reflns_theta_full 27.46
_diffrn_reflns_theta_max 27.46
_diffrn_reflns_theta_min 3.02
_exptl_absorpt_coefficient_mu 1.002
_exptl_absorpt_correction_T_max 0.95
_exptl_absorpt_correction_T_min 0.50
_exptl_absorpt_correction_type multi-scan
_exptl_absorpt_process_details
;
Abscor.  T. Higashi (2001). The Rigaku Corporation, Tokyo, Japan.
;
_exptl_crystal_colour green
_exptl_crystal_density_diffrn 1.510
_exptl_crystal_density_method 'not measured'
_exptl_crystal_description plates
_exptl_crystal_F_000 1696
_exptl_crystal_size_max 0.16
_exptl_crystal_size_mid 0.12
_exptl_crystal_size_min 0.05
_refine_diff_density_max 0.806
_refine_diff_density_min -0.870
_refine_diff_density_rms 0.092
_refine_ls_extinction_method none
_refine_ls_goodness_of_fit_ref 1.057
_refine_ls_hydrogen_treatment mixed
_refine_ls_matrix_type full
_refine_ls_number_parameters 454
_refine_ls_number_reflns 8165
_refine_ls_number_restraints 0
_refine_ls_restrained_S_all 1.057
_refine_ls_R_factor_all 0.0499
_refine_ls_R_factor_gt 0.0388
_refine_ls_shift/su_max 0.003
_refine_ls_shift/su_mean 0.000
_refine_ls_structure_factor_coef Fsqd
_refine_ls_weighting_details 'calc w=1/[\s^2^(Fo^2^)+(0.0394P)^2^+4.7714P] where P=(Fo^2^+2Fc^2^)/3'
_refine_ls_weighting_scheme calc
_refine_ls_wR_factor_gt 0.0868
_refine_ls_wR_factor_ref 0.0926
_reflns_number_gt 6890
_reflns_number_total 8165
_reflns_threshold_expression >2sigma(I)
_cod_data_source_file c3dt51278a.txt
_cod_data_source_block 20
_cod_depositor_comments
;
The following automatic conversions were performed:

'_symmetry_cell_setting' value 'Monoclinic' changed to 'monoclinic'
according to /home/saulius/struct/CIF-dictionaries/cif_core.dic
dictionary named 'cif_core.dic' version 2.4.2 from 2011-04-26.

Automatic conversion script
Id: cif_fix_values 1891 2012-01-12 08:04:46Z andrius 
;
_cod_original_sg_symbol_H-M P21/c
_cod_database_code 7023400

loop_
_symmetry_equiv_pos_as_xyz
'x, y, z'
'-x, y+1/2, -z+1/2'
'-x, -y, -z'
'x, -y-1/2, z-1/2'

loop_
_atom_site_label
_atom_site_type_symbol
_atom_site_fract_x
_atom_site_fract_y
_atom_site_fract_z
_atom_site_U_iso_or_equiv
_atom_site_adp_type
_atom_site_occupancy
_atom_site_symmetry_multiplicity
_atom_site_calc_flag
_atom_site_refinement_flags
Ru1 Ru 0.717750(16) 0.633510(10) 0.652197(16) 0.01641(7) Uani 1 1 d .
Fe1 Fe 0.32864(3) 0.700666(19) 0.57631(3) 0.01943(10) Uani 1 1 d .
Cl1 Cl 0.63895(5) 0.52240(3) 0.62065(5) 0.02131(14) Uani 1 1 d .
Cl2 Cl 0.80193(5) 0.74188(3) 0.70926(5) 0.02235(14) Uani 1 1 d .
N1 N 0.89299(17) 0.56027(12) 0.82469(17) 0.0209(5) Uani 1 1 d .
C1A C 0.7209(2) 0.64855(13) 0.5230(2) 0.0190(5) Uani 1 1 d .
H1AA H 0.773(2) 0.6791(15) 0.525(2) 0.018(7) Uiso 1 1 d .
C2A C 0.6568(2) 0.62739(13) 0.4164(2) 0.0191(5) Uani 1 1 d .
C3A C 0.5688(2) 0.58839(13) 0.3886(2) 0.0209(5) Uani 1 1 d .
H3AA H 0.5478 0.5722 0.4411 0.025 Uiso 1 1 calc R
C4A C 0.5119(2) 0.57330(14) 0.2847(2) 0.0227(6) Uani 1 1 d .
H4AA H 0.4525 0.5469 0.2666 0.027 Uiso 1 1 calc R
C5A C 0.5420(2) 0.59689(14) 0.2076(2) 0.0250(6) Uani 1 1 d .
H5AA H 0.5036 0.5858 0.1370 0.030 Uiso 1 1 calc R
C6A C 0.6276(2) 0.63643(14) 0.2327(2) 0.0234(6) Uani 1 1 d .
H6AA H 0.6472 0.6531 0.1795 0.028 Uiso 1 1 calc R
C7A C 0.6847(2) 0.65154(14) 0.3366(2) 0.0211(5) Uani 1 1 d .
H7AA H 0.7434 0.6786 0.3537 0.025 Uiso 1 1 calc R
N2 N 0.93939(17) 0.58929(12) 0.70004(17) 0.0204(5) Uani 1 1 d .
N3 N 0.51718(17) 0.71350(11) 0.53695(17) 0.0189(5) Uani 1 1 d .
N4 N 0.54112(17) 0.65971(11) 0.69613(17) 0.0190(5) Uani 1 1 d .
C1 C 0.8602(2) 0.58759(13) 0.7276(2) 0.0184(5) Uani 1 1 d .
C2 C 1.0007(2) 0.5465(2) 0.8692(2) 0.0369(8) Uani 1 1 d .
H2A H 1.0148 0.4981 0.8941 0.044 Uiso 1 1 calc R
H2B H 1.0359 0.5783 0.9276 0.044 Uiso 1 1 calc R
C3 C 1.0309(2) 0.55923(15) 0.7789(2) 0.0249(6) Uani 1 1 d .
H3A H 1.0874 0.5921 0.7979 0.030 Uiso 1 1 calc R
H3B H 1.0494 0.5155 0.7540 0.030 Uiso 1 1 calc R
C4 C 0.8366(2) 0.54340(14) 0.8867(2) 0.0195(5) Uani 1 1 d .
C5 C 0.7981(2) 0.47625(13) 0.8810(2) 0.0210(5) Uani 1 1 d .
C6 C 0.7489(2) 0.45943(14) 0.9457(2) 0.0250(6) Uani 1 1 d .
H6 H 0.7213 0.4144 0.9414 0.030 Uiso 1 1 calc R
C7 C 0.7386(2) 0.50665(15) 1.0170(2) 0.0256(6) Uani 1 1 d .
C8 C 0.7808(2) 0.57220(15) 1.0232(2) 0.0249(6) Uani 1 1 d .
H8 H 0.7752 0.6046 1.0717 0.030 Uiso 1 1 calc R
C9 C 0.8312(2) 0.59169(14) 0.9599(2) 0.0226(6) Uani 1 1 d .
C10 C 0.8121(2) 0.42192(15) 0.8098(2) 0.0300(7) Uani 1 1 d .
H10A H 0.8829 0.4098 0.8338 0.045 Uiso 1 1 calc R
H10B H 0.7891 0.4402 0.7388 0.045 Uiso 1 1 calc R
H10C H 0.7734 0.3806 0.8105 0.045 Uiso 1 1 calc R
C11 C 0.6839(3) 0.48675(19) 1.0855(3) 0.0379(8) Uani 1 1 d .
H11A H 0.7079 0.5153 1.1485 0.057 Uiso 1 1 calc R
H11B H 0.6963 0.4378 1.1048 0.057 Uiso 1 1 calc R
H11C H 0.6123 0.4942 1.0477 0.057 Uiso 1 1 calc R
C12 C 0.8789(2) 0.66219(15) 0.9722(2) 0.0282(6) Uani 1 1 d .
H12A H 0.9516 0.6572 1.0018 0.042 Uiso 1 1 calc R
H12B H 0.8583 0.6904 1.0187 0.042 Uiso 1 1 calc R
H12C H 0.8576 0.6847 0.9041 0.042 Uiso 1 1 calc R
C13 C 0.9396(2) 0.60191(13) 0.5983(2) 0.0201(5) Uani 1 1 d .
C14 C 0.8951(2) 0.55356(13) 0.5185(2) 0.0205(5) Uani 1 1 d .
C15 C 0.9042(2) 0.56520(14) 0.4237(2) 0.0231(6) Uani 1 1 d .
H15 H 0.8737 0.5335 0.3684 0.028 Uiso 1 1 calc R
C16 C 0.9560(2) 0.62128(15) 0.4070(2) 0.0251(6) Uani 1 1 d .
C17 C 0.9996(2) 0.66785(14) 0.4889(2) 0.0236(6) Uani 1 1 d .
H17 H 1.0353 0.7064 0.4788 0.028 Uiso 1 1 calc R
C18 C 0.9922(2) 0.65954(14) 0.5848(2) 0.0216(6) Uani 1 1 d .
C19 C 0.8381(2) 0.49144(14) 0.5306(2) 0.0253(6) Uani 1 1 d .
H19A H 0.7669 0.5027 0.5052 0.038 Uiso 1 1 calc R
H19B H 0.8622 0.4785 0.6042 0.038 Uiso 1 1 calc R
H19C H 0.8480 0.4527 0.4904 0.038 Uiso 1 1 calc R
C20 C 0.9674(2) 0.63057(16) 0.3049(2) 0.0299(7) Uani 1 1 d .
H20A H 1.0214 0.6008 0.3035 0.045 Uiso 1 1 calc R
H20B H 0.9834 0.6790 0.2973 0.045 Uiso 1 1 calc R
H20C H 0.9050 0.6179 0.2476 0.045 Uiso 1 1 calc R
C21 C 1.0381(2) 0.71197(15) 0.6709(2) 0.0277(6) Uani 1 1 d .
H21A H 1.0990 0.6927 0.7236 0.041 Uiso 1 1 calc R
H21B H 0.9906 0.7229 0.7027 0.041 Uiso 1 1 calc R
H21C H 1.0543 0.7543 0.6420 0.041 Uiso 1 1 calc R
C22 C 0.5759(2) 0.67721(13) 0.6221(2) 0.0186(5) Uani 1 1 d .
C23 C 0.5639(2) 0.75911(13) 0.4840(2) 0.0220(6) Uani 1 1 d .
H23A H 0.6357 0.7622 0.5255 0.033 Uiso 1 1 calc R
H23B H 0.5343 0.8054 0.4759 0.033 Uiso 1 1 calc R
H23C H 0.5528 0.7400 0.4153 0.033 Uiso 1 1 calc R
C24 C 0.6143(2) 0.62962(15) 0.7923(2) 0.0236(6) Uani 1 1 d .
H24A H 0.6116 0.5790 0.7872 0.035 Uiso 1 1 calc R
H24B H 0.5988 0.6443 0.8515 0.035 Uiso 1 1 calc R
H24C H 0.6813 0.6455 0.8023 0.035 Uiso 1 1 calc R
C25 C 0.4106(2) 0.71923(13) 0.4955(2) 0.0199(5) Uani 1 1 d .
C26 C 0.3553(2) 0.78060(14) 0.4966(2) 0.0231(6) Uani 1 1 d .
H26 H 0.3827 0.8246 0.5229 0.028 Uiso 1 1 calc R
C27 C 0.2519(2) 0.76364(15) 0.4511(2) 0.0252(6) Uani 1 1 d .
H27 H 0.1983 0.7942 0.4434 0.030 Uiso 1 1 calc R
C28 C 0.2428(2) 0.69276(15) 0.4191(2) 0.0247(6) Uani 1 1 d .
H28 H 0.1820 0.6682 0.3865 0.030 Uiso 1 1 calc R
C29 C 0.3405(2) 0.66524(14) 0.4444(2) 0.0215(6) Uani 1 1 d .
H29 H 0.3563 0.6197 0.4302 0.026 Uiso 1 1 calc R
C30 C 0.4440(2) 0.66807(14) 0.6970(2) 0.0198(5) Uani 1 1 d .
C31 C 0.4054(2) 0.72993(15) 0.7260(2) 0.0232(6) Uani 1 1 d .
H31 H 0.4403 0.7721 0.7500 0.028 Uiso 1 1 calc R
C32 C 0.3044(2) 0.71540(15) 0.7115(2) 0.0260(6) Uani 1 1 d .
H32 H 0.2598 0.7470 0.7231 0.031 Uiso 1 1 calc R
C33 C 0.2818(2) 0.64564(15) 0.6770(2) 0.0246(6) Uani 1 1 d .
H33 H 0.2199 0.6229 0.6620 0.030 Uiso 1 1 calc R
C34 C 0.3684(2) 0.61579(14) 0.6689(2) 0.0237(6) Uani 1 1 d .
H34 H 0.3746 0.5697 0.6485 0.028 Uiso 1 1 calc R

loop_
_atom_site_aniso_label
_atom_site_aniso_U_11
_atom_site_aniso_U_22
_atom_site_aniso_U_33
_atom_site_aniso_U_23
_atom_site_aniso_U_13
_atom_site_aniso_U_12
Ru1 0.01657(12) 0.01488(10) 0.01823(12) 0.00023(7) 0.00726(8) 0.00084(7)
Fe1 0.0184(2) 0.01871(18) 0.0211(2) -0.00115(14) 0.00766(16) 0.00183(14)
Cl1 0.0234(3) 0.0169(3) 0.0237(3) 0.0002(2) 0.0093(3) -0.0029(2)
Cl2 0.0222(3) 0.0177(3) 0.0268(3) -0.0036(2) 0.0092(3) -0.0014(2)
N1 0.0165(12) 0.0240(11) 0.0218(12) 0.0026(9) 0.0068(9) 0.0029(9)
C1A 0.0193(14) 0.0172(12) 0.0237(14) 0.0008(10) 0.0118(11) 0.0019(10)
C2A 0.0233(14) 0.0158(12) 0.0203(13) 0.0017(10) 0.0107(11) 0.0037(10)
C3A 0.0235(15) 0.0200(12) 0.0210(14) 0.0019(10) 0.0107(11) 0.0003(10)
C4A 0.0208(14) 0.0209(13) 0.0252(15) 0.0009(11) 0.0076(12) -0.0011(10)
C5A 0.0298(16) 0.0230(13) 0.0198(14) -0.0001(11) 0.0069(12) 0.0018(11)
C6A 0.0247(15) 0.0259(14) 0.0221(14) 0.0032(11) 0.0119(12) 0.0018(11)
C7A 0.0196(14) 0.0192(12) 0.0263(14) 0.0013(10) 0.0108(12) 0.0002(10)
N2 0.0176(12) 0.0226(11) 0.0211(12) 0.0008(9) 0.0075(9) 0.0026(9)
N3 0.0175(12) 0.0197(11) 0.0195(11) 0.0021(8) 0.0072(9) 0.0018(8)
N4 0.0178(12) 0.0219(11) 0.0181(11) 0.0032(9) 0.0078(9) 0.0037(9)
C1 0.0179(13) 0.0147(11) 0.0220(13) -0.0016(10) 0.0072(11) 0.0012(9)
C2 0.0210(16) 0.060(2) 0.0295(17) 0.0159(15) 0.0094(13) 0.0134(14)
C3 0.0202(15) 0.0288(14) 0.0247(15) 0.0039(11) 0.0076(12) 0.0057(11)
C4 0.0185(14) 0.0220(13) 0.0178(13) 0.0038(10) 0.0067(11) 0.0037(10)
C5 0.0224(15) 0.0198(12) 0.0178(13) 0.0011(10) 0.0046(11) 0.0044(10)
C6 0.0257(16) 0.0219(13) 0.0264(15) 0.0024(11) 0.0089(12) -0.0002(11)
C7 0.0207(15) 0.0316(15) 0.0229(14) 0.0044(11) 0.0068(12) 0.0045(11)
C8 0.0262(16) 0.0287(14) 0.0174(14) -0.0026(11) 0.0057(12) 0.0045(12)
C9 0.0224(15) 0.0217(13) 0.0201(14) 0.0007(10) 0.0045(11) 0.0040(10)
C10 0.0404(19) 0.0199(13) 0.0309(16) -0.0025(11) 0.0153(14) 0.0044(12)
C11 0.039(2) 0.0433(19) 0.0387(19) 0.0007(15) 0.0230(16) -0.0009(15)
C12 0.0310(17) 0.0233(14) 0.0265(15) -0.0027(11) 0.0070(13) -0.0022(12)
C13 0.0196(14) 0.0203(13) 0.0224(14) 0.0037(10) 0.0103(11) 0.0051(10)
C14 0.0166(14) 0.0199(12) 0.0244(14) 0.0005(10) 0.0073(11) 0.0046(10)
C15 0.0205(14) 0.0237(13) 0.0237(14) -0.0024(11) 0.0070(11) 0.0043(11)
C16 0.0232(15) 0.0284(14) 0.0266(15) 0.0050(11) 0.0129(12) 0.0097(11)
C17 0.0223(15) 0.0214(13) 0.0291(15) 0.0049(11) 0.0122(12) 0.0044(11)
C18 0.0153(14) 0.0210(13) 0.0287(15) 0.0004(11) 0.0090(11) 0.0030(10)
C19 0.0301(16) 0.0181(13) 0.0290(15) -0.0025(11) 0.0129(13) 0.0005(11)
C20 0.0301(17) 0.0330(16) 0.0307(16) 0.0044(12) 0.0163(14) 0.0070(12)
C21 0.0260(16) 0.0246(14) 0.0362(17) -0.0052(12) 0.0162(14) -0.0025(11)
C22 0.0176(13) 0.0157(11) 0.0221(13) 0.0000(10) 0.0073(11) 0.0024(9)
C23 0.0240(15) 0.0174(12) 0.0257(14) 0.0042(10) 0.0110(12) 0.0006(10)
C24 0.0242(15) 0.0275(14) 0.0189(14) 0.0037(11) 0.0082(12) 0.0059(11)
C25 0.0177(14) 0.0192(12) 0.0221(14) 0.0019(10) 0.0071(11) 0.0024(10)
C26 0.0243(15) 0.0193(13) 0.0242(14) 0.0023(10) 0.0077(12) 0.0029(10)
C27 0.0197(15) 0.0275(14) 0.0258(15) 0.0045(11) 0.0061(12) 0.0070(11)
C28 0.0199(15) 0.0302(15) 0.0216(14) -0.0018(11) 0.0057(11) -0.0009(11)
C29 0.0248(15) 0.0230(13) 0.0173(13) -0.0033(10) 0.0088(11) -0.0009(11)
C30 0.0176(14) 0.0227(13) 0.0195(13) 0.0017(10) 0.0078(11) 0.0044(10)
C31 0.0232(15) 0.0266(14) 0.0196(14) -0.0031(11) 0.0080(12) 0.0021(11)
C32 0.0257(16) 0.0311(15) 0.0227(14) -0.0029(11) 0.0111(12) 0.0074(12)
C33 0.0210(15) 0.0296(14) 0.0262(15) 0.0012(11) 0.0123(12) 0.0000(11)
C34 0.0247(15) 0.0220(13) 0.0258(15) 0.0023(11) 0.0115(12) 0.0021(11)

loop_
_atom_type_symbol
_atom_type_description
_atom_type_scat_dispersion_real
_atom_type_scat_dispersion_imag
_atom_type_scat_source
C C 0.0033 0.0016 'International Tables Vol C Tables 4.2.6.8 and 6.1.1.4'
H H 0.0000 0.0000 'International Tables Vol C Tables 4.2.6.8 and 6.1.1.4'
N N 0.0061 0.0033 'International Tables Vol C Tables 4.2.6.8 and 6.1.1.4'
Cl Cl 0.1484 0.1585 'International Tables Vol C Tables 4.2.6.8 and 6.1.1.4'
Fe Fe 0.3463 0.8444 'International Tables Vol C Tables 4.2.6.8 and 6.1.1.4'
Ru Ru -1.2594 0.8363 'International Tables Vol C Tables 4.2.6.8 and 6.1.1.4'

loop_
_geom_angle_atom_site_label_1
_geom_angle_atom_site_label_2
_geom_angle_atom_site_label_3
_geom_angle
C1A Ru1 C22 97.88(11)
C1A Ru1 C1 99.18(11)
C22 Ru1 C1 162.86(10)
C1A Ru1 Cl1 98.86(9)
C22 Ru1 Cl1 87.71(7)
C1 Ru1 Cl1 91.30(7)
C1A Ru1 Cl2 89.05(9)
C22 Ru1 Cl2 92.92(7)
C1 Ru1 Cl2 85.72(7)
Cl1 Ru1 Cl2 171.91(2)
C30 Fe1 C25 92.50(11)
C30 Fe1 C26 115.66(12)
C25 Fe1 C26 42.11(11)
C30 Fe1 C34 41.99(11)
C25 Fe1 C34 115.22(11)
C26 Fe1 C34 153.84(12)
C30 Fe1 C31 42.35(11)
C25 Fe1 C31 109.02(12)
C26 Fe1 C31 101.95(12)
C34 Fe1 C31 70.28(11)
C30 Fe1 C29 108.88(11)
C25 Fe1 C29 42.10(11)
C26 Fe1 C29 69.95(11)
C34 Fe1 C29 101.61(11)
C31 Fe1 C29 145.01(11)
C30 Fe1 C27 156.33(12)
C25 Fe1 C27 69.89(11)
C26 Fe1 C27 40.75(11)
C34 Fe1 C27 160.43(12)
C31 Fe1 C27 127.40(12)
C29 Fe1 C27 68.92(11)
C30 Fe1 C28 148.22(11)
C25 Fe1 C28 69.83(11)
C26 Fe1 C28 68.82(11)
C34 Fe1 C28 121.48(12)
C31 Fe1 C28 167.89(11)
C29 Fe1 C28 40.76(11)
C27 Fe1 C28 40.52(11)
C30 Fe1 C32 69.73(11)
C25 Fe1 C32 148.66(12)
C26 Fe1 C32 122.20(12)
C34 Fe1 C32 68.76(11)
C31 Fe1 C32 40.86(11)
C29 Fe1 C32 167.51(12)
C27 Fe1 C32 117.58(12)
C28 Fe1 C32 137.03(12)
C30 Fe1 C33 69.60(11)
C25 Fe1 C33 155.91(11)
C26 Fe1 C33 160.82(11)
C34 Fe1 C33 40.77(11)
C31 Fe1 C33 68.89(12)
C29 Fe1 C33 127.33(11)
C27 Fe1 C33 131.48(12)
C28 Fe1 C33 117.33(12)
C32 Fe1 C33 40.20(11)
C1 N1 C4 128.8(2)
C1 N1 C2 113.3(2)
C4 N1 C2 117.9(2)
C2A C1A Ru1 134.2(2)
C2A C1A H1AA 112.3(17)
Ru1 C1A H1AA 113.3(17)
C3A C2A C7A 118.3(2)
C3A C2A C1A 125.3(2)
C7A C2A C1A 116.3(2)
C4A C3A C2A 120.5(2)
C4A C3A H3AA 119.7
C2A C3A H3AA 119.7
C5A C4A C3A 120.0(3)
C5A C4A H4AA 120.0
C3A C4A H4AA 120.0
C6A C5A C4A 120.6(3)
C6A C5A H5AA 119.7
C4A C5A H5AA 119.7
C5A C6A C7A 119.5(3)
C5A C6A H6AA 120.2
C7A C6A H6AA 120.2
C6A C7A C2A 121.1(3)
C6A C7A H7AA 119.5
C2A C7A H7AA 119.5
C1 N2 C13 127.9(2)
C1 N2 C3 113.6(2)
C13 N2 C3 117.0(2)
C22 N3 C25 127.3(2)
C22 N3 C23 119.4(2)
C25 N3 C23 112.9(2)
C22 N4 C30 129.9(2)
C22 N4 C24 116.2(2)
C30 N4 C24 113.9(2)
N2 C1 N1 106.7(2)
N2 C1 Ru1 128.80(19)
N1 C1 Ru1 123.68(19)
N1 C2 C3 103.1(2)
N1 C2 H2A 111.1
C3 C2 H2A 111.1
N1 C2 H2B 111.1
C3 C2 H2B 111.1
H2A C2 H2B 109.1
N2 C3 C2 102.5(2)
N2 C3 H3A 111.3
C2 C3 H3A 111.3
N2 C3 H3B 111.3
C2 C3 H3B 111.3
H3A C3 H3B 109.2
C5 C4 C9 121.3(2)
C5 C4 N1 118.8(2)
C9 C4 N1 119.4(2)
C6 C5 C4 118.3(2)
C6 C5 C10 120.0(3)
C4 C5 C10 121.7(3)
C5 C6 C7 122.3(3)
C5 C6 H6 118.9
C7 C6 H6 118.9
C8 C7 C6 117.9(3)
C8 C7 C11 121.3(3)
C6 C7 C11 120.8(3)
C7 C8 C9 122.1(3)
C7 C8 H8 119.0
C9 C8 H8 119.0
C8 C9 C4 118.0(3)
C8 C9 C12 120.1(3)
C4 C9 C12 121.9(3)
C5 C10 H10A 109.5
C5 C10 H10B 109.5
H10A C10 H10B 109.5
C5 C10 H10C 109.5
H10A C10 H10C 109.5
H10B C10 H10C 109.5
C7 C11 H11A 109.5
C7 C11 H11B 109.5
H11A C11 H11B 109.5
C7 C11 H11C 109.5
H11A C11 H11C 109.5
H11B C11 H11C 109.5
C9 C12 H12A 109.5
C9 C12 H12B 109.5
H12A C12 H12B 109.5
C9 C12 H12C 109.5
H12A C12 H12C 109.5
H12B C12 H12C 109.5
C14 C13 C18 121.9(2)
C14 C13 N2 119.5(2)
C18 C13 N2 118.4(2)
C15 C14 C13 117.4(2)
C15 C14 C19 119.6(2)
C13 C14 C19 123.0(2)
C16 C15 C14 122.7(3)
C16 C15 H15 118.6
C14 C15 H15 118.6
C15 C16 C17 117.9(3)
C15 C16 C20 121.2(3)
C17 C16 C20 121.0(3)
C18 C17 C16 122.1(3)
C18 C17 H17 118.9
C16 C17 H17 118.9
C17 C18 C13 118.0(3)
C17 C18 C21 120.7(3)
C13 C18 C21 121.2(3)
C14 C19 H19A 109.5
C14 C19 H19B 109.5
H19A C19 H19B 109.5
C14 C19 H19C 109.5
H19A C19 H19C 109.5
H19B C19 H19C 109.5
C16 C20 H20A 109.5
C16 C20 H20B 109.5
H20A C20 H20B 109.5
C16 C20 H20C 109.5
H20A C20 H20C 109.5
H20B C20 H20C 109.5
C18 C21 H21A 109.5
C18 C21 H21B 109.5
H21A C21 H21B 109.5
C18 C21 H21C 109.5
H21A C21 H21C 109.5
H21B C21 H21C 109.5
N4 C22 N3 120.1(2)
N4 C22 Ru1 111.94(17)
N3 C22 Ru1 127.73(19)
N3 C23 H23A 109.5
N3 C23 H23B 109.5
H23A C23 H23B 109.5
N3 C23 H23C 109.5
H23A C23 H23C 109.5
H23B C23 H23C 109.5
N4 C24 H24A 109.5
N4 C24 H24B 109.5
H24A C24 H24B 109.5
N4 C24 H24C 109.5
H24A C24 H24C 109.5
H24B C24 H24C 109.5
N3 C25 C26 125.6(2)
N3 C25 C29 126.3(2)
C26 C25 C29 108.1(2)
N3 C25 Fe1 123.81(19)
C26 C25 Fe1 71.11(16)
C29 C25 Fe1 71.37(15)
C27 C26 C25 107.8(2)
C27 C26 Fe1 71.03(16)
C25 C26 Fe1 66.78(15)
C27 C26 H26 126.1
C25 C26 H26 126.1
Fe1 C26 H26 127.6
C26 C27 C28 108.2(2)
C26 C27 Fe1 68.21(15)
C28 C27 Fe1 69.80(16)
C26 C27 H27 125.9
C28 C27 H27 125.9
Fe1 C27 H27 127.7
C29 C28 C27 108.5(2)
C29 C28 Fe1 68.42(15)
C27 C28 Fe1 69.69(16)
C29 C28 H28 125.8
C27 C28 H28 125.8
Fe1 C28 H28 127.7
C28 C29 C25 107.4(2)
C28 C29 Fe1 70.82(16)
C25 C29 Fe1 66.53(15)
C28 C29 H29 126.3
C25 C29 H29 126.3
Fe1 C29 H29 127.9
N4 C30 C34 125.2(2)
N4 C30 C31 126.2(2)
C34 C30 C31 108.6(2)
N4 C30 Fe1 123.23(18)
C34 C30 Fe1 71.41(16)
C31 C30 Fe1 71.27(15)
C32 C31 C30 106.8(2)
C32 C31 Fe1 71.14(16)
C30 C31 Fe1 66.38(15)
C32 C31 H31 126.6
C30 C31 H31 126.6
Fe1 C31 H31 127.4
C33 C32 C31 108.8(2)
C33 C32 Fe1 70.15(16)
C31 C32 Fe1 68.00(16)
C33 C32 H32 125.6
C31 C32 H32 125.6
Fe1 C32 H32 127.8
C32 C33 C34 108.3(3)
C32 C33 Fe1 69.65(16)
C34 C33 Fe1 67.74(16)
C32 C33 H33 125.9
C34 C33 H33 125.9
Fe1 C33 H33 128.3
C33 C34 C30 107.5(2)
C33 C34 Fe1 71.50(16)
C30 C34 Fe1 66.60(15)
C33 C34 H34 126.2
C30 C34 H34 126.2
Fe1 C34 H34 127.2

loop_
_geom_bond_atom_site_label_1
_geom_bond_atom_site_label_2
_geom_bond_distance
Ru1 C1A 1.846(3)
Ru1 C22 2.117(3)
Ru1 C1 2.121(3)
Ru1 Cl1 2.3926(7)
Ru1 Cl2 2.4000(7)
Fe1 C30 1.964(3)
Fe1 C25 1.969(3)
Fe1 C26 2.028(3)
Fe1 C34 2.028(3)
Fe1 C31 2.030(3)
Fe1 C29 2.035(3)
Fe1 C27 2.065(3)
Fe1 C28 2.066(3)
Fe1 C32 2.071(3)
Fe1 C33 2.078(3)
N1 C1 1.357(3)
N1 C4 1.444(3)
N1 C2 1.469(4)
C1A C2A 1.474(4)
C1A H1AA 0.95(3)
C2A C3A 1.405(4)
C2A C7A 1.406(4)
C3A C4A 1.394(4)
C3A H3AA 0.9500
C4A C5A 1.388(4)
C4A H4AA 0.9500
C5A C6A 1.385(4)
C5A H5AA 0.9500
C6A C7A 1.394(4)
C6A H6AA 0.9500
C7A H7AA 0.9500
N2 C1 1.351(3)
N2 C13 1.443(3)
N2 C3 1.478(3)
N3 C22 1.359(3)
N3 C25 1.434(3)
N3 C23 1.476(3)
N4 C22 1.358(3)
N4 C30 1.428(3)
N4 C24 1.471(3)
C2 C3 1.508(4)
C2 H2A 0.9900
C2 H2B 0.9900
C3 H3A 0.9900
C3 H3B 0.9900
C4 C5 1.403(4)
C4 C9 1.408(4)
C5 C6 1.394(4)
C5 C10 1.513(4)
C6 C7 1.401(4)
C6 H6 0.9500
C7 C8 1.396(4)
C7 C11 1.513(4)
C8 C9 1.403(4)
C8 H8 0.9500
C9 C12 1.507(4)
C10 H10A 0.9800
C10 H10B 0.9800
C10 H10C 0.9800
C11 H11A 0.9800
C11 H11B 0.9800
C11 H11C 0.9800
C12 H12A 0.9800
C12 H12B 0.9800
C12 H12C 0.9800
C13 C14 1.404(4)
C13 C18 1.405(4)
C14 C15 1.399(4)
C14 C19 1.506(4)
C15 C16 1.391(4)
C15 H15 0.9500
C16 C17 1.398(4)
C16 C20 1.510(4)
C17 C18 1.393(4)
C17 H17 0.9500
C18 C21 1.514(4)
C19 H19A 0.9800
C19 H19B 0.9800
C19 H19C 0.9800
C20 H20A 0.9800
C20 H20B 0.9800
C20 H20C 0.9800
C21 H21A 0.9800
C21 H21B 0.9800
C21 H21C 0.9800
C23 H23A 0.9800
C23 H23B 0.9800
C23 H23C 0.9800
C24 H24A 0.9800
C24 H24B 0.9800
C24 H24C 0.9800
C25 C26 1.437(4)
C25 C29 1.439(4)
C26 C27 1.425(4)
C26 H26 0.9500
C27 C28 1.431(4)
C27 H27 0.9500
C28 C29 1.429(4)
C28 H28 0.9500
C29 H29 0.9500
C30 C34 1.431(4)
C30 C31 1.444(4)
C31 C32 1.432(4)
C31 H31 0.9500
C32 C33 1.426(4)
C32 H32 0.9500
C33 C34 1.431(4)
C33 H33 0.9500
C34 H34 0.9500

loop_
_geom_torsion_atom_site_label_1
_geom_torsion_atom_site_label_2
_geom_torsion_atom_site_label_3
_geom_torsion_atom_site_label_4
_geom_torsion
C22 Ru1 C1A C2A -58.6(3)
C1 Ru1 C1A C2A 123.1(3)
Cl1 Ru1 C1A C2A 30.3(3)
Cl2 Ru1 C1A C2A -151.4(3)
Ru1 C1A C2A C3A 1.9(4)
Ru1 C1A C2A C7A 178.7(2)
C7A C2A C3A C4A 1.0(4)
C1A C2A C3A C4A 177.7(2)
C2A C3A C4A C5A 0.0(4)
C3A C4A C5A C6A -1.1(4)
C4A C5A C6A C7A 1.1(4)
C5A C6A C7A C2A -0.1(4)
C3A C2A C7A C6A -1.0(4)
C1A C2A C7A C6A -178.0(2)
C13 N2 C1 N1 167.7(2)
C3 N2 C1 N1 2.6(3)
C13 N2 C1 Ru1 -22.5(4)
C3 N2 C1 Ru1 172.27(19)
C4 N1 C1 N2 -175.8(2)
C2 N1 C1 N2 3.8(3)
C4 N1 C1 Ru1 13.9(4)
C2 N1 C1 Ru1 -166.6(2)
C1A Ru1 C1 N2 18.1(2)
C22 Ru1 C1 N2 -156.3(3)
Cl1 Ru1 C1 N2 117.2(2)
Cl2 Ru1 C1 N2 -70.3(2)
C1A Ru1 C1 N1 -173.8(2)
C22 Ru1 C1 N1 11.8(5)
Cl1 Ru1 C1 N1 -74.6(2)
Cl2 Ru1 C1 N1 97.9(2)
C1 N1 C2 C3 -8.2(3)
C4 N1 C2 C3 171.4(2)
C1 N2 C3 C2 -7.4(3)
C13 N2 C3 C2 -174.3(3)
N1 C2 C3 N2 8.6(3)
C1 N1 C4 C5 91.9(3)
C2 N1 C4 C5 -87.6(3)
C1 N1 C4 C9 -95.3(3)
C2 N1 C4 C9 85.2(3)
C9 C4 C5 C6 3.6(4)
N1 C4 C5 C6 176.3(2)
C9 C4 C5 C10 -174.1(3)
N1 C4 C5 C10 -1.5(4)
C4 C5 C6 C7 -1.3(4)
C10 C5 C6 C7 176.5(3)
C5 C6 C7 C8 -0.9(4)
C5 C6 C7 C11 179.5(3)
C6 C7 C8 C9 0.8(4)
C11 C7 C8 C9 -179.7(3)
C7 C8 C9 C4 1.5(4)
C7 C8 C9 C12 -177.7(3)
C5 C4 C9 C8 -3.7(4)
N1 C4 C9 C8 -176.4(2)
C5 C4 C9 C12 175.5(3)
N1 C4 C9 C12 2.9(4)
C1 N2 C13 C14 -66.5(4)
C3 N2 C13 C14 98.2(3)
C1 N2 C13 C18 118.9(3)
C3 N2 C13 C18 -76.3(3)
C18 C13 C14 C15 -0.6(4)
N2 C13 C14 C15 -174.9(2)
C18 C13 C14 C19 -179.9(2)
N2 C13 C14 C19 5.8(4)
C13 C14 C15 C16 1.0(4)
C19 C14 C15 C16 -179.7(3)
C14 C15 C16 C17 -0.6(4)
C14 C15 C16 C20 177.6(3)
C15 C16 C17 C18 -0.1(4)
C20 C16 C17 C18 -178.4(3)
C16 C17 C18 C13 0.4(4)
C16 C17 C18 C21 -178.4(3)
C14 C13 C18 C17 -0.1(4)
N2 C13 C18 C17 174.3(2)
C14 C13 C18 C21 178.8(2)
N2 C13 C18 C21 -6.8(4)
C30 N4 C22 N3 6.3(4)
C24 N4 C22 N3 -171.3(2)
C30 N4 C22 Ru1 -168.4(2)
C24 N4 C22 Ru1 14.0(3)
C25 N3 C22 N4 -21.0(4)
C23 N3 C22 N4 151.9(2)
C25 N3 C22 Ru1 152.7(2)
C23 N3 C22 Ru1 -34.4(3)
C1A Ru1 C22 N4 165.62(19)
C1 Ru1 C22 N4 -20.0(4)
Cl1 Ru1 C22 N4 67.00(18)
Cl2 Ru1 C22 N4 -104.93(18)
C1A Ru1 C22 N3 -8.5(2)
C1 Ru1 C22 N3 165.9(3)
Cl1 Ru1 C22 N3 -107.2(2)
Cl2 Ru1 C22 N3 80.9(2)
C22 N3 C25 C26 110.6(3)
C23 N3 C25 C26 -62.7(3)
C22 N3 C25 C29 -70.3(4)
C23 N3 C25 C29 116.4(3)
C22 N3 C25 Fe1 20.5(4)
C23 N3 C25 Fe1 -152.73(19)
C30 Fe1 C25 N3 -5.9(2)
C26 Fe1 C25 N3 120.8(3)
C34 Fe1 C25 N3 -42.6(3)
C31 Fe1 C25 N3 33.9(2)
C29 Fe1 C25 N3 -121.7(3)
C27 Fe1 C25 N3 157.8(2)
C28 Fe1 C25 N3 -158.9(2)
C32 Fe1 C25 N3 47.6(3)
C33 Fe1 C25 N3 -46.7(4)
C30 Fe1 C25 C26 -126.73(17)
C34 Fe1 C25 C26 -163.43(16)
C31 Fe1 C25 C26 -86.85(17)
C29 Fe1 C25 C26 117.5(2)
C27 Fe1 C25 C26 37.06(16)
C28 Fe1 C25 C26 80.35(17)
C32 Fe1 C25 C26 -73.2(3)
C33 Fe1 C25 C26 -167.5(3)
C30 Fe1 C25 C29 115.78(16)
C26 Fe1 C25 C29 -117.5(2)
C34 Fe1 C25 C29 79.08(18)
C31 Fe1 C25 C29 155.65(16)
C27 Fe1 C25 C29 -80.43(17)
C28 Fe1 C25 C29 -37.15(16)
C32 Fe1 C25 C29 169.3(2)
C33 Fe1 C25 C29 75.0(3)
N3 C25 C26 C27 -178.0(2)
C29 C25 C26 C27 2.8(3)
Fe1 C25 C26 C27 -59.4(2)
N3 C25 C26 Fe1 -118.6(3)
C29 C25 C26 Fe1 62.17(19)
C30 Fe1 C26 C27 -177.45(16)
C25 Fe1 C26 C27 119.9(2)
C34 Fe1 C26 C27 155.7(2)
C31 Fe1 C26 C27 -134.87(17)
C29 Fe1 C26 C27 80.62(18)
C28 Fe1 C26 C27 36.94(16)
C32 Fe1 C26 C27 -96.16(19)
C33 Fe1 C26 C27 -75.7(4)
C30 Fe1 C26 C25 62.66(19)
C34 Fe1 C26 C25 35.8(3)
C31 Fe1 C26 C25 105.23(17)
C29 Fe1 C26 C25 -39.28(16)
C27 Fe1 C26 C25 -119.9(2)
C28 Fe1 C26 C25 -82.95(17)
C32 Fe1 C26 C25 143.94(16)
C33 Fe1 C26 C25 164.4(3)
C25 C26 C27 C28 -1.7(3)
Fe1 C26 C27 C28 -58.5(2)
C25 C26 C27 Fe1 56.78(19)
C30 Fe1 C27 C26 5.7(4)
C25 Fe1 C27 C26 -38.25(16)
C34 Fe1 C27 C26 -147.2(3)
C31 Fe1 C27 C26 60.8(2)
C29 Fe1 C27 C26 -83.37(18)
C28 Fe1 C27 C26 -120.4(2)
C32 Fe1 C27 C26 108.35(18)
C33 Fe1 C27 C26 154.85(17)
C30 Fe1 C27 C28 126.1(3)
C25 Fe1 C27 C28 82.14(18)
C26 Fe1 C27 C28 120.4(2)
C34 Fe1 C27 C28 -26.8(4)
C31 Fe1 C27 C28 -178.83(17)
C29 Fe1 C27 C28 37.02(17)
C32 Fe1 C27 C28 -131.26(18)
C33 Fe1 C27 C28 -84.8(2)
C26 C27 C28 C29 0.0(3)
Fe1 C27 C28 C29 -57.52(19)
C26 C27 C28 Fe1 57.5(2)
C30 Fe1 C28 C29 -21.4(3)
C25 Fe1 C28 C29 38.32(16)
C26 Fe1 C28 C29 83.48(17)
C34 Fe1 C28 C29 -69.58(19)
C31 Fe1 C28 C29 125.1(5)
C27 Fe1 C28 C29 120.6(2)
C32 Fe1 C28 C29 -161.53(17)
C33 Fe1 C28 C29 -116.49(17)
C30 Fe1 C28 C27 -142.0(2)
C25 Fe1 C28 C27 -82.30(18)
C26 Fe1 C28 C27 -37.15(17)
C34 Fe1 C28 C27 169.79(17)
C31 Fe1 C28 C27 4.4(6)
C29 Fe1 C28 C27 -120.6(2)
C32 Fe1 C28 C27 77.8(2)
C33 Fe1 C28 C27 122.89(18)
C27 C28 C29 C25 1.7(3)
Fe1 C28 C29 C25 -56.57(18)
C27 C28 C29 Fe1 58.3(2)
N3 C25 C29 C28 178.0(2)
C26 C25 C29 C28 -2.8(3)
Fe1 C25 C29 C28 59.24(19)
N3 C25 C29 Fe1 118.8(3)
C26 C25 C29 Fe1 -62.00(19)
C30 Fe1 C29 C28 168.29(16)
C25 Fe1 C29 C28 -119.8(2)
C26 Fe1 C29 C28 -80.46(17)
C34 Fe1 C29 C28 125.32(17)
C31 Fe1 C29 C28 -162.58(19)
C27 Fe1 C29 C28 -36.81(17)
C32 Fe1 C29 C28 86.8(6)
C33 Fe1 C29 C28 90.0(2)
C30 Fe1 C29 C25 -71.96(17)
C26 Fe1 C29 C25 39.29(15)
C34 Fe1 C29 C25 -114.93(16)
C31 Fe1 C29 C25 -42.8(3)
C27 Fe1 C29 C25 82.94(17)
C28 Fe1 C29 C25 119.8(2)
C32 Fe1 C29 C25 -153.4(5)
C33 Fe1 C29 C25 -150.27(16)
C22 N4 C30 C34 96.5(4)
C24 N4 C30 C34 -85.8(3)
C22 N4 C30 C31 -83.4(4)
C24 N4 C30 C31 94.3(3)
C22 N4 C30 Fe1 6.8(4)
C24 N4 C30 Fe1 -175.52(19)
C25 Fe1 C30 N4 -5.7(2)
C26 Fe1 C30 N4 -42.3(3)
C34 Fe1 C30 N4 120.4(3)
C31 Fe1 C30 N4 -121.6(3)
C29 Fe1 C30 N4 34.0(2)
C27 Fe1 C30 N4 -46.5(4)
C28 Fe1 C30 N4 48.5(3)
C32 Fe1 C30 N4 -159.2(3)
C33 Fe1 C30 N4 157.8(2)
C25 Fe1 C30 C34 -126.09(16)
C26 Fe1 C30 C34 -162.69(16)
C31 Fe1 C30 C34 118.0(2)
C29 Fe1 C30 C34 -86.44(17)
C27 Fe1 C30 C34 -166.8(3)
C28 Fe1 C30 C34 -71.9(3)
C32 Fe1 C30 C34 80.38(17)
C33 Fe1 C30 C34 37.38(16)
C25 Fe1 C30 C31 115.87(17)
C26 Fe1 C30 C31 79.27(18)
C34 Fe1 C30 C31 -118.0(2)
C29 Fe1 C30 C31 155.52(16)
C27 Fe1 C30 C31 75.1(3)
C28 Fe1 C30 C31 170.1(2)
C32 Fe1 C30 C31 -37.66(16)
C33 Fe1 C30 C31 -80.66(17)
N4 C30 C31 C32 177.9(2)
C34 C30 C31 C32 -2.0(3)
Fe1 C30 C31 C32 59.97(19)
N4 C30 C31 Fe1 118.0(3)
C34 C30 C31 Fe1 -61.99(19)
C30 Fe1 C31 C32 -118.8(2)
C25 Fe1 C31 C32 169.20(16)
C26 Fe1 C31 C32 126.01(17)
C34 Fe1 C31 C32 -79.99(18)
C29 Fe1 C31 C32 -161.98(19)
C27 Fe1 C31 C32 90.4(2)
C28 Fe1 C31 C32 86.8(6)
C33 Fe1 C31 C32 -36.38(16)
C25 Fe1 C31 C30 -71.96(18)
C26 Fe1 C31 C30 -115.15(17)
C34 Fe1 C31 C30 38.85(16)
C29 Fe1 C31 C30 -43.1(3)
C27 Fe1 C31 C30 -150.77(16)
C28 Fe1 C31 C30 -154.4(5)
C32 Fe1 C31 C30 118.8(2)
C33 Fe1 C31 C30 82.46(17)
C30 C31 C32 C33 1.4(3)
Fe1 C31 C32 C33 58.4(2)
C30 C31 C32 Fe1 -56.96(18)
C30 Fe1 C32 C33 -82.02(18)
C25 Fe1 C32 C33 -140.9(2)
C26 Fe1 C32 C33 169.74(16)
C34 Fe1 C32 C33 -36.97(17)
C31 Fe1 C32 C33 -121.0(2)
C29 Fe1 C32 C33 3.9(6)
C27 Fe1 C32 C33 122.66(18)
C28 Fe1 C32 C33 76.9(2)
C30 Fe1 C32 C31 38.98(16)
C25 Fe1 C32 C31 -19.9(3)
C26 Fe1 C32 C31 -69.3(2)
C34 Fe1 C32 C31 84.03(18)
C29 Fe1 C32 C31 124.9(5)
C27 Fe1 C32 C31 -116.34(18)
C28 Fe1 C32 C31 -162.10(17)
C33 Fe1 C32 C31 121.0(2)
C31 C32 C33 C34 -0.3(3)
Fe1 C32 C33 C34 56.8(2)
C31 C32 C33 Fe1 -57.1(2)
C30 Fe1 C33 C32 82.39(18)
C25 Fe1 C33 C32 126.5(3)
C26 Fe1 C33 C32 -27.3(4)
C34 Fe1 C33 C32 120.9(2)
C31 Fe1 C33 C32 36.95(17)
C29 Fe1 C33 C32 -178.95(17)
C27 Fe1 C33 C32 -84.9(2)
C28 Fe1 C33 C32 -131.65(17)
C30 Fe1 C33 C34 -38.46(17)
C25 Fe1 C33 C34 5.7(4)
C26 Fe1 C33 C34 -148.2(3)
C31 Fe1 C33 C34 -83.90(18)
C29 Fe1 C33 C34 60.2(2)
C27 Fe1 C33 C34 154.24(17)
C28 Fe1 C33 C34 107.50(18)
C32 Fe1 C33 C34 -120.9(2)
C32 C33 C34 C30 -0.9(3)
Fe1 C33 C34 C30 56.99(19)
C32 C33 C34 Fe1 -57.9(2)
N4 C30 C34 C33 -178.1(2)
C31 C30 C34 C33 1.8(3)
Fe1 C30 C34 C33 -60.1(2)
N4 C30 C34 Fe1 -118.1(3)
C31 C30 C34 Fe1 61.90(19)
C30 Fe1 C34 C33 119.4(2)
C25 Fe1 C34 C33 -177.44(16)
C26 Fe1 C34 C33 156.8(2)
C31 Fe1 C34 C33 80.21(18)
C29 Fe1 C34 C33 -135.22(17)
C27 Fe1 C34 C33 -76.4(4)
C28 Fe1 C34 C33 -96.56(19)
C32 Fe1 C34 C33 36.48(17)
C25 Fe1 C34 C30 63.18(18)
C26 Fe1 C34 C30 37.5(3)
C31 Fe1 C34 C30 -39.17(16)
C29 Fe1 C34 C30 105.40(16)
C27 Fe1 C34 C30 164.2(3)
C28 Fe1 C34 C30 144.06(16)
C32 Fe1 C34 C30 -82.90(17)
C33 Fe1 C34 C30 -119.4(2)
